data_4072527
loop_
_publ_author_name
'Cipot, Judy'
'McDonald, Robert'
'Ferguson, Michael J.'
'Schatte, Gabriele'
'Stradiotto, Mark'

_publ_contact_author
; 
      Mark Stradiotto
    Assistant Professor
    Dalhousie University
    Department of Chemistry
    Halifax, Nova Scotia
    Canada
    B3H 4J3
;
_publ_section_title
;
 Cationic and Formally Zwitterionic Rhodium(I) and Iridium(I) Derivatives
 of a P,N-Substituted Indene:&#x00A0; A Comparative Synthetic, Structural,
 and Catalytic Investigation
;
_journal_issue 3
_journal_name_full Organometallics
_journal_page_first 594
_journal_paper_doi 10.1021/om060758c
_journal_volume 26
_journal_year 2007
_chemical_formula_sum 'C25 H38 B F4 N P Rh'
_chemical_formula_weight 573.25
_space_group_IT_number 14
_symmetry_cell_setting monoclinic
_symmetry_space_group_name_Hall '-P 2yn'
_symmetry_space_group_name_H-M 'P 1 21/n 1'
_atom_sites_solution_hydrogens geom
_atom_sites_solution_primary direct
_atom_sites_solution_secondary difmap
_audit_creation_method SHELXL-97
_cell_angle_alpha 90.00
_cell_angle_beta 90.911(2)
_cell_angle_gamma 90.00
_cell_formula_units_Z 4
_cell_length_a 9.8932(10)
_cell_length_b 18.3752(19)
_cell_length_c 14.1285(14)
_cell_measurement_reflns_used 5173
_cell_measurement_temperature 193(2)
_cell_measurement_theta_max 26.381
_cell_measurement_theta_min 2.217
_cell_volume 2568.1(5)
_computing_cell_refinement 'Bruker SAINT (Bruker, 1997)'
_computing_data_collection 'Bruker SMART (Bruker, 1997)'
_computing_data_reduction 'Bruker SAINT (Bruker, 1997)'
_computing_molecular_graphics 'Bruker SHELXTL (Bruker, 1997)'
_computing_publication_material 'Bruker SHELXTL (Bruker, 1997)'
_computing_structure_refinement 'SHELXL-97 (Sheldrick, 1997)'
_computing_structure_solution 'SIR97 (Altomare et al., 1999)'
_diffrn_ambient_temperature 193(2)
_diffrn_detector_area_resol_mean 8.192
_diffrn_measured_fraction_theta_full 0.989
_diffrn_measured_fraction_theta_max 0.989
_diffrn_measurement_device_type 'Bruker PLATFORM diffractometer/SMART 1000 CCD area detector'
_diffrn_measurement_method '\w scans'
_diffrn_radiation_monochromator graphite
_diffrn_radiation_source 'fine-focus sealed tube'
_diffrn_radiation_type MoK\a
_diffrn_radiation_wavelength 0.71073
_diffrn_reflns_av_R_equivalents 0.0310
_diffrn_reflns_av_sigmaI/netI 0.0370
_diffrn_reflns_limit_h_max 12
_diffrn_reflns_limit_h_min -10
_diffrn_reflns_limit_k_max 20
_diffrn_reflns_limit_k_min -22
_diffrn_reflns_limit_l_max 17
_diffrn_reflns_limit_l_min -17
_diffrn_reflns_number 14027
_diffrn_reflns_theta_full 26.43
_diffrn_reflns_theta_max 26.43
_diffrn_reflns_theta_min 1.82
_diffrn_standards_decay_% 0
_diffrn_standards_interval_time 0
_diffrn_standards_number 0
_exptl_absorpt_coefficient_mu 0.770
_exptl_absorpt_correction_T_max 0.8428
_exptl_absorpt_correction_T_min 0.8249
_exptl_absorpt_correction_type multi-scan
_exptl_absorpt_process_details 'SADABS (Sheldrick, 1996)'
_exptl_crystal_colour orange
_exptl_crystal_density_diffrn 1.483
_exptl_crystal_density_meas 0
_exptl_crystal_density_method 'not measured'
_exptl_crystal_description chunk
_exptl_crystal_F_000 1184
_exptl_crystal_size_max 0.26
_exptl_crystal_size_mid 0.24
_exptl_crystal_size_min 0.23
_refine_diff_density_max 2.871
_refine_diff_density_min -1.200
_refine_diff_density_rms 0.115
_refine_ls_extinction_method none
_refine_ls_goodness_of_fit_ref 1.147
_refine_ls_hydrogen_treatment constr
_refine_ls_matrix_type full
_refine_ls_number_parameters 298
_refine_ls_number_reflns 5224
_refine_ls_number_restraints 0
_refine_ls_restrained_S_all 1.147
_refine_ls_R_factor_all 0.0558
_refine_ls_R_factor_gt 0.0510
_refine_ls_shift/su_max 0.000
_refine_ls_shift/su_mean 0.000
_refine_ls_structure_factor_coef Fsqd
_refine_ls_weighting_details 'calc w=1/[\s^2^(Fo^2^)+(0.0443P)^2^+12.5959P] where P=(Fo^2^+2Fc^2^)/3'
_refine_ls_weighting_scheme calc
_refine_ls_wR_factor_gt 0.1390
_refine_ls_wR_factor_ref 0.1415
_reflns_number_gt 4661
_reflns_number_total 5224
_reflns_threshold_expression I>2\s(I)
_cod_data_source_file om060758csi20060821_033348.cif
_cod_data_source_block rhbf4cation
_cod_depositor_comments
;
The following automatic conversions were performed:

'_symmetry_cell_setting' value 'Monoclinic' changed to 'monoclinic'
according to /home/saulius/struct/CIF-dictionaries/cif_core.dic
dictionary named 'cif_core.dic' version 2.4.1 from 2010-06-29.

Automatic conversion script
Id: cif_fix_values 1715 2011-07-08 13:25:40Z adriana 
;
_cod_original_sg_symbol_H-M P2(1)/n
_cod_database_code 4072527

loop_
_symmetry_equiv_pos_as_xyz
'x, y, z'
'-x+1/2, y+1/2, -z+1/2'
'-x, -y, -z'
'x-1/2, -y-1/2, z-1/2'

loop_
_atom_site_label
_atom_site_type_symbol
_atom_site_fract_x
_atom_site_fract_y
_atom_site_fract_z
_atom_site_U_iso_or_equiv
_atom_site_adp_type
_atom_site_occupancy
_atom_site_symmetry_multiplicity
_atom_site_calc_flag
_atom_site_refinement_flags
Rh Rh 0.28457(4) 0.323587(19) 0.19886(3) 0.02440(13) Uani 1 1 d .
P P 0.28245(12) 0.34791(6) 0.35891(8) 0.0226(2) Uani 1 1 d .
N N 0.2868(4) 0.2085(2) 0.2447(3) 0.0312(9) Uani 1 1 d .
C1 C 0.3166(5) 0.1294(3) 0.3971(4) 0.0298(10) Uani 1 1 d .
H1A H 0.2443 0.0947 0.3786 0.036 Uiso 1 1 calc R
H1B H 0.4058 0.1074 0.3842 0.036 Uiso 1 1 calc R
C2 C 0.2994(5) 0.2014(3) 0.3473(3) 0.0259(9) Uani 1 1 d .
C3 C 0.2884(4) 0.2570(2) 0.4080(3) 0.0221(9) Uani 1 1 d .
C3A C 0.2884(5) 0.2276(2) 0.5060(3) 0.0248(9) Uani 1 1 d .
C4 C 0.2745(5) 0.2610(3) 0.5932(3) 0.0285(10) Uani 1 1 d .
H4 H 0.2614 0.3120 0.5978 0.034 Uiso 1 1 calc R
C5 C 0.2801(5) 0.2174(3) 0.6741(4) 0.0342(11) Uani 1 1 d .
H5 H 0.2713 0.2393 0.7347 0.041 Uiso 1 1 calc R
C6 C 0.2983(5) 0.1429(3) 0.6674(4) 0.0321(11) Uani 1 1 d .
H6 H 0.3022 0.1144 0.7235 0.038 Uiso 1 1 calc R
C7 C 0.3108(5) 0.1092(3) 0.5799(4) 0.0303(10) Uani 1 1 d .
H7 H 0.3227 0.0580 0.5757 0.036 Uiso 1 1 calc R
C7A C 0.3058(5) 0.1516(3) 0.4991(3) 0.0260(9) Uani 1 1 d .
C11 C 0.1450(5) 0.3947(3) 0.4200(4) 0.0302(10) Uani 1 1 d .
H11 H 0.1619 0.3901 0.4898 0.036 Uiso 1 1 calc R
C12 C 0.1412(7) 0.4756(3) 0.3951(4) 0.0459(14) Uani 1 1 d .
H12A H 0.0687 0.4994 0.4299 0.055 Uiso 1 1 calc R
H12B H 0.1246 0.4812 0.3269 0.055 Uiso 1 1 calc R
H12C H 0.2281 0.4980 0.4124 0.055 Uiso 1 1 calc R
C13 C 0.0114(6) 0.3570(4) 0.3961(5) 0.0464(14) Uani 1 1 d .
H13A H -0.0620 0.3812 0.4296 0.056 Uiso 1 1 calc R
H13B H 0.0164 0.3059 0.4157 0.056 Uiso 1 1 calc R
H13C H -0.0059 0.3596 0.3277 0.056 Uiso 1 1 calc R
C14 C 0.4424(5) 0.3915(3) 0.3997(4) 0.0317(11) Uani 1 1 d .
H14 H 0.4442 0.4411 0.3705 0.038 Uiso 1 1 calc R
C15 C 0.4589(6) 0.4022(3) 0.5065(4) 0.0435(14) Uani 1 1 d .
H15A H 0.5460 0.4258 0.5202 0.052 Uiso 1 1 calc R
H15B H 0.4560 0.3549 0.5382 0.052 Uiso 1 1 calc R
H15C H 0.3855 0.4330 0.5294 0.052 Uiso 1 1 calc R
C16 C 0.5615(6) 0.3497(4) 0.3595(5) 0.0489(15) Uani 1 1 d .
H16A H 0.6462 0.3725 0.3808 0.059 Uiso 1 1 calc R
H16B H 0.5560 0.3507 0.2902 0.059 Uiso 1 1 calc R
H16C H 0.5588 0.2992 0.3816 0.059 Uiso 1 1 calc R
C17 C 0.1503(7) 0.1793(3) 0.2177(5) 0.0535(18) Uani 1 1 d .
H17A H 0.1447 0.1279 0.2359 0.064 Uiso 1 1 calc R
H17B H 0.1364 0.1838 0.1491 0.064 Uiso 1 1 calc R
H17C H 0.0805 0.2070 0.2504 0.064 Uiso 1 1 calc R
C18 C 0.3939(8) 0.1633(3) 0.1999(4) 0.0506(16) Uani 1 1 d .
H18A H 0.3886 0.1133 0.2237 0.061 Uiso 1 1 calc R
H18B H 0.4830 0.1837 0.2156 0.061 Uiso 1 1 calc R
H18C H 0.3803 0.1633 0.1310 0.061 Uiso 1 1 calc R
C21 C 0.3263(5) 0.4358(3) 0.1714(4) 0.0317(11) Uani 1 1 d .
H21 H 0.3319 0.4663 0.2299 0.038 Uiso 1 1 calc R
C22 C 0.1957(5) 0.4206(3) 0.1424(4) 0.0309(11) Uani 1 1 d .
H22 H 0.1249 0.4425 0.1833 0.037 Uiso 1 1 calc R
C23 C 0.1537(5) 0.4133(3) 0.0387(4) 0.0348(11) Uani 1 1 d .
H23A H 0.2159 0.4426 -0.0001 0.042 Uiso 1 1 calc R
H23B H 0.0617 0.4336 0.0299 0.042 Uiso 1 1 calc R
C24 C 0.1544(6) 0.3349(3) 0.0026(4) 0.0389(12) Uani 1 1 d .
H24A H 0.0663 0.3120 0.0163 0.047 Uiso 1 1 calc R
H24B H 0.1653 0.3352 -0.0669 0.047 Uiso 1 1 calc R
C25 C 0.2655(5) 0.2900(3) 0.0469(3) 0.0339(11) Uani 1 1 d .
H25 H 0.2560 0.2364 0.0368 0.041 Uiso 1 1 calc R
C26 C 0.3963(6) 0.3132(3) 0.0635(4) 0.0388(12) Uani 1 1 d .
H26 H 0.4647 0.2731 0.0636 0.047 Uiso 1 1 calc R
C27 C 0.4509(6) 0.3860(4) 0.0309(4) 0.0442(14) Uani 1 1 d .
H27A H 0.3969 0.4031 -0.0243 0.053 Uiso 1 1 calc R
H27B H 0.5454 0.3798 0.0105 0.053 Uiso 1 1 calc R
C28 C 0.4464(6) 0.4435(3) 0.1092(4) 0.0423(13) Uani 1 1 d .
H28A H 0.5297 0.4397 0.1487 0.051 Uiso 1 1 calc R
H28B H 0.4450 0.4925 0.0800 0.051 Uiso 1 1 calc R
F1 F 0.7538(11) 0.1241(4) 0.2712(5) 0.156(4) Uani 1 1 d .
F2 F 0.6605(5) 0.0712(3) 0.1513(3) 0.0852(15) Uani 1 1 d .
F3 F 0.8106(7) 0.0109(4) 0.2362(7) 0.158(4) Uani 1 1 d .
F4 F 0.6063(6) 0.0317(3) 0.2961(3) 0.0822(15) Uani 1 1 d .
B B 0.7102(9) 0.0580(4) 0.2400(5) 0.0531(19) Uani 1 1 d .

loop_
_atom_site_aniso_label
_atom_site_aniso_U_11
_atom_site_aniso_U_22
_atom_site_aniso_U_33
_atom_site_aniso_U_23
_atom_site_aniso_U_13
_atom_site_aniso_U_12
Rh 0.0316(2) 0.0216(2) 0.02002(19) 0.00130(13) -0.00014(13) 0.00267(14)
P 0.0292(6) 0.0161(5) 0.0224(6) 0.0014(4) 0.0000(4) 0.0011(4)
N 0.047(3) 0.023(2) 0.023(2) -0.0048(16) -0.0049(17) 0.0006(18)
C1 0.037(3) 0.019(2) 0.033(3) 0.0026(19) -0.002(2) -0.0003(19)
C2 0.031(2) 0.018(2) 0.028(2) 0.0029(18) -0.0028(18) -0.0002(18)
C3 0.028(2) 0.018(2) 0.021(2) 0.0032(16) -0.0017(17) 0.0001(17)
C3A 0.026(2) 0.022(2) 0.026(2) 0.0034(18) 0.0000(17) -0.0006(17)
C4 0.037(3) 0.024(2) 0.025(2) 0.0011(18) 0.0028(19) 0.0000(19)
C5 0.040(3) 0.035(3) 0.027(3) 0.003(2) 0.004(2) -0.002(2)
C6 0.035(3) 0.032(3) 0.029(2) 0.010(2) 0.002(2) 0.000(2)
C7 0.030(2) 0.025(2) 0.035(3) 0.005(2) -0.001(2) -0.0007(19)
C7A 0.025(2) 0.022(2) 0.031(2) 0.0036(19) 0.0006(18) -0.0012(17)
C11 0.039(3) 0.024(2) 0.027(2) 0.0026(19) 0.004(2) 0.009(2)
C12 0.059(4) 0.033(3) 0.046(3) 0.000(2) 0.010(3) 0.020(3)
C13 0.034(3) 0.050(4) 0.055(4) 0.008(3) 0.003(3) 0.006(3)
C14 0.034(3) 0.026(2) 0.035(3) 0.006(2) -0.003(2) -0.008(2)
C15 0.049(3) 0.042(3) 0.039(3) 0.000(2) -0.010(3) -0.015(3)
C16 0.029(3) 0.062(4) 0.055(4) 0.000(3) 0.001(3) -0.003(3)
C17 0.072(4) 0.038(3) 0.050(4) 0.008(3) -0.027(3) -0.021(3)
C18 0.086(5) 0.036(3) 0.030(3) -0.001(2) 0.006(3) 0.023(3)
C21 0.043(3) 0.022(2) 0.029(2) 0.0074(19) 0.001(2) -0.001(2)
C22 0.035(3) 0.023(2) 0.034(3) 0.011(2) 0.006(2) 0.0077(19)
C23 0.030(3) 0.038(3) 0.036(3) 0.011(2) -0.003(2) 0.002(2)
C24 0.035(3) 0.047(3) 0.035(3) 0.005(2) -0.008(2) 0.001(2)
C25 0.043(3) 0.034(3) 0.025(2) -0.003(2) -0.005(2) 0.005(2)
C26 0.038(3) 0.047(3) 0.031(3) 0.000(2) 0.004(2) 0.014(2)
C27 0.030(3) 0.067(4) 0.036(3) 0.008(3) 0.009(2) -0.001(3)
C28 0.036(3) 0.048(3) 0.043(3) 0.009(3) 0.001(2) -0.010(2)
F1 0.312(11) 0.078(4) 0.079(4) -0.006(3) -0.001(5) -0.073(6)
F2 0.097(4) 0.115(4) 0.043(2) 0.020(3) 0.001(2) -0.029(3)
F3 0.097(4) 0.119(6) 0.259(10) 0.110(6) 0.035(5) 0.039(4)
F4 0.120(4) 0.072(3) 0.055(3) 0.033(2) 0.024(3) 0.019(3)
B 0.082(6) 0.035(4) 0.041(4) 0.011(3) -0.008(4) 0.003(4)

loop_
_atom_type_symbol
_atom_type_description
_atom_type_scat_dispersion_real
_atom_type_scat_dispersion_imag
_atom_type_scat_source
C C 0.0033 0.0016 'International Tables Vol C Tables 4.2.6.8 and 6.1.1.4'
H H 0.0000 0.0000 'International Tables Vol C Tables 4.2.6.8 and 6.1.1.4'
B B 0.0013 0.0007 'International Tables Vol C Tables 4.2.6.8 and 6.1.1.4'
N N 0.0061 0.0033 'International Tables Vol C Tables 4.2.6.8 and 6.1.1.4'
F F 0.0171 0.0103 'International Tables Vol C Tables 4.2.6.8 and 6.1.1.4'
P P 0.1023 0.0942 'International Tables Vol C Tables 4.2.6.8 and 6.1.1.4'
Rh Rh -1.1178 0.9187 'International Tables Vol C Tables 4.2.6.8 and 6.1.1.4'

loop_
_geom_angle_atom_site_label_1
_geom_angle_atom_site_label_2
_geom_angle_atom_site_label_3
_geom_angle
C22 Rh C21 37.6(2)
C22 Rh N 155.38(18)
C21 Rh N 166.79(18)
C22 Rh C26 87.6(2)
C21 Rh C26 80.0(2)
N Rh C26 99.59(19)
C22 Rh C25 81.0(2)
C21 Rh C25 96.0(2)
N Rh C25 91.03(17)
C26 Rh C25 35.9(2)
C22 Rh P 101.21(15)
C21 Rh P 89.78(14)
N Rh P 84.17(11)
C26 Rh P 150.36(15)
C25 Rh P 172.77(15)
C3 P C11 105.7(2)
C3 P C14 104.9(2)
C11 P C14 106.6(2)
C3 P Rh 101.33(15)
C11 P Rh 124.78(17)
C14 P Rh 111.51(17)
C2 N C18 108.7(4)
C2 N C17 106.5(4)
C18 N C17 109.6(5)
C2 N Rh 112.1(3)
C18 N Rh 114.3(4)
C17 N Rh 105.3(3)
C7A C1 C2 101.5(4)
C3 C2 N 124.2(4)
C3 C2 C1 112.4(4)
N C2 C1 123.3(4)
C2 C3 C3A 108.7(4)
C2 C3 P 117.4(3)
C3A C3 P 133.8(3)
C4 C3A C7A 120.9(4)
C4 C3A C3 132.0(4)
C7A C3A C3 107.0(4)
C3A C4 C5 118.2(5)
C6 C5 C4 121.0(5)
C5 C6 C7 121.0(5)
C7A C7 C6 118.8(5)
C7 C7A C3A 120.2(5)
C7 C7A C1 129.6(4)
C3A C7A C1 110.3(4)
C13 C11 C12 111.9(5)
C13 C11 P 109.2(4)
C12 C11 P 111.2(4)
C16 C14 C15 111.2(5)
C16 C14 P 109.1(4)
C15 C14 P 116.1(4)
C22 C21 C28 126.5(5)
C22 C21 Rh 71.1(3)
C28 C21 Rh 110.8(4)
C21 C22 C23 122.9(5)
C21 C22 Rh 71.3(3)
C23 C22 Rh 112.9(3)
C22 C23 C24 113.7(4)
C25 C24 C23 112.7(4)
C26 C25 C24 125.5(5)
C26 C25 Rh 71.8(3)
C24 C25 Rh 107.4(4)
C25 C26 C27 123.9(5)
C25 C26 Rh 72.3(3)
C27 C26 Rh 111.6(4)
C26 C27 C28 112.0(5)
C21 C28 C27 113.0(5)
F3 B F1 111.4(9)
F3 B F2 109.9(8)
F1 B F2 104.4(6)
F3 B F4 111.0(6)
F1 B F4 111.0(7)
F2 B F4 109.0(7)

loop_
_geom_bond_atom_site_label_1
_geom_bond_atom_site_label_2
_geom_bond_distance
Rh C22 2.136(5)
Rh C21 2.140(5)
Rh N 2.211(4)
Rh C26 2.232(5)
Rh C25 2.239(5)
Rh P 2.3054(12)
P C3 1.809(4)
P C11 1.836(5)
P C14 1.857(5)
N C2 1.459(6)
N C18 1.495(7)
N C17 1.497(7)
C1 C7A 1.502(7)
C1 C2 1.508(6)
C2 C3 1.340(7)
C3 C3A 1.486(6)
C3A C4 1.384(7)
C3A C7A 1.411(6)
C4 C5 1.396(7)
C5 C6 1.384(8)
C6 C7 1.390(7)
C7 C7A 1.382(7)
C11 C13 1.525(8)
C11 C12 1.528(7)
C14 C16 1.523(8)
C14 C15 1.528(7)
C21 C22 1.378(7)
C21 C28 1.495(7)
C22 C23 1.523(7)
C23 C24 1.528(8)
C24 C25 1.501(7)
C25 C26 1.379(8)
C26 C27 1.517(9)
C27 C28 1.531(9)
F1 B 1.359(10)
F2 B 1.360(8)
F3 B 1.319(10)
F4 B 1.395(10)

loop_
_geom_torsion_atom_site_label_1
_geom_torsion_atom_site_label_2
_geom_torsion_atom_site_label_3
_geom_torsion_atom_site_label_4
_geom_torsion
C22 Rh P C3 157.1(2)
C21 Rh P C3 -166.9(2)
N Rh P C3 1.38(19)
C26 Rh P C3 -97.8(3)
C25 Rh P C3 49.9(11)
C22 Rh P C11 38.7(2)
C21 Rh P C11 74.7(2)
N Rh P C11 -117.0(2)
C26 Rh P C11 143.8(4)
C25 Rh P C11 -68.5(11)
C22 Rh P C14 -91.8(2)
C21 Rh P C14 -55.7(2)
N Rh P C14 112.5(2)
C26 Rh P C14 13.4(4)
C25 Rh P C14 161.0(11)
C22 Rh N C2 -109.9(5)
C21 Rh N C2 57.4(9)
C26 Rh N C2 144.7(3)
C25 Rh N C2 179.7(3)
P Rh N C2 -5.7(3)
C22 Rh N C18 125.8(5)
C21 Rh N C18 -66.9(9)
C26 Rh N C18 20.4(4)
C25 Rh N C18 55.5(4)
P Rh N C18 -130.0(4)
C22 Rh N C17 5.5(6)
C21 Rh N C17 172.8(8)
C26 Rh N C17 -99.9(4)
C25 Rh N C17 -64.9(4)
P Rh N C17 109.7(4)
C18 N C2 C3 137.8(5)
C17 N C2 C3 -104.2(6)
Rh N C2 C3 10.5(6)
C18 N C2 C1 -46.8(6)
C17 N C2 C1 71.2(6)
Rh N C2 C1 -174.1(4)
C7A C1 C2 C3 3.1(5)
C7A C1 C2 N -172.8(4)
N C2 C3 C3A 172.4(4)
C1 C2 C3 C3A -3.5(6)
N C2 C3 P -9.5(6)
C1 C2 C3 P 174.6(3)
C11 P C3 C2 134.8(4)
C14 P C3 C2 -112.7(4)
Rh P C3 C2 3.4(4)
C11 P C3 C3A -47.8(5)
C14 P C3 C3A 64.8(5)
Rh P C3 C3A -179.1(4)
C2 C3 C3A C4 -177.2(5)
P C3 C3A C4 5.1(8)
C2 C3 C3A C7A 2.4(5)
P C3 C3A C7A -175.3(4)
C7A C3A C4 C5 0.9(7)
C3 C3A C4 C5 -179.5(5)
C3A C4 C5 C6 -0.4(8)
C4 C5 C6 C7 -0.3(8)
C5 C6 C7 C7A 0.4(7)
C6 C7 C7A C3A 0.1(7)
C6 C7 C7A C1 179.9(5)
C4 C3A C7A C7 -0.8(7)
C3 C3A C7A C7 179.5(4)
C4 C3A C7A C1 179.3(4)
C3 C3A C7A C1 -0.3(5)
C2 C1 C7A C7 178.6(5)
C2 C1 C7A C3A -1.5(5)
C3 P C11 C13 -63.8(4)
C14 P C11 C13 -175.1(4)
Rh P C11 C13 52.5(4)
C3 P C11 C12 172.2(4)
C14 P C11 C12 60.9(4)
Rh P C11 C12 -71.4(4)
C3 P C14 C16 62.1(4)
C11 P C14 C16 174.0(4)
Rh P C14 C16 -46.7(4)
C3 P C14 C15 -64.4(5)
C11 P C14 C15 47.4(5)
Rh P C14 C15 -173.3(4)
N Rh C21 C22 -171.4(7)
C26 Rh C21 C22 99.1(3)
C25 Rh C21 C22 66.8(3)
P Rh C21 C22 -108.9(3)
C22 Rh C21 C28 -122.9(5)
N Rh C21 C28 65.7(9)
C26 Rh C21 C28 -23.8(4)
C25 Rh C21 C28 -56.1(4)
P Rh C21 C28 128.2(4)
C28 C21 C22 C23 -3.4(8)
Rh C21 C22 C23 -105.8(5)
C28 C21 C22 Rh 102.3(5)
N Rh C22 C21 175.3(4)
C26 Rh C22 C21 -76.8(3)
C25 Rh C22 C21 -112.3(3)
P Rh C22 C21 74.7(3)
C21 Rh C22 C23 118.7(5)
N Rh C22 C23 -66.0(6)
C26 Rh C22 C23 41.9(4)
C25 Rh C22 C23 6.4(4)
P Rh C22 C23 -166.6(3)
C21 C22 C23 C24 94.7(6)
Rh C22 C23 C24 12.7(6)
C22 C23 C24 C25 -34.8(7)
C23 C24 C25 C26 -41.6(8)
C23 C24 C25 Rh 38.1(5)
C22 Rh C25 C26 98.4(3)
C21 Rh C25 C26 63.8(4)
N Rh C25 C26 -105.0(3)
P Rh C25 C26 -153.2(10)
C22 Rh C25 C24 -24.1(4)
C21 Rh C25 C24 -58.7(4)
N Rh C25 C24 132.5(4)
C26 Rh C25 C24 -122.5(5)
P Rh C25 C24 84.3(12)
C24 C25 C26 C27 -5.9(9)
Rh C25 C26 C27 -104.6(5)
C24 C25 C26 Rh 98.7(5)
C22 Rh C26 C25 -78.0(3)
C21 Rh C26 C25 -115.1(3)
N Rh C26 C25 78.3(3)
P Rh C26 C25 173.4(3)
C22 Rh C26 C27 42.3(4)
C21 Rh C26 C27 5.2(4)
N Rh C26 C27 -161.4(4)
C25 Rh C26 C27 120.3(5)
P Rh C26 C27 -66.3(5)
C25 C26 C27 C28 96.7(6)
Rh C26 C27 C28 14.0(6)
C22 C21 C28 C27 -42.0(8)
Rh C21 C28 C27 39.4(6)
C26 C27 C28 C21 -35.1(7)
